data_7209633
loop_
_publ_author_name
'Jhu, Zih-Rong'
'Yang, Chen-I'
'Lee, Gene-Hsiang'

_publ_section_title
;
 Two new series of rare-earth organic frameworks involving two structural
 architectures: syntheses, structures and magnetic properties
;
_journal_issue 13
_journal_name_full CrystEngComm
_journal_page_first 2456
_journal_paper_doi 10.1039/c3ce26766k
_journal_volume 15
_journal_year 2013
_chemical_formula_sum 'C12 H22 Dy N O9'
_chemical_formula_weight 486.81
_chemical_name_systematic
;
?
;
_space_group_IT_number 14
_symmetry_cell_setting monoclinic
_symmetry_space_group_name_Hall '-P 2yn'
_symmetry_space_group_name_H-M 'P 1 21/n 1'
_atom_sites_solution_hydrogens geom
_atom_sites_solution_primary direct
_atom_sites_solution_secondary difmap
_audit_creation_method SHELXL-97
_cell_angle_alpha 90.00
_cell_angle_beta 106.3912(16)
_cell_angle_gamma 90.00
_cell_formula_units_Z 4
_cell_length_a 10.2267(8)
_cell_length_b 13.2034(11)
_cell_length_c 12.8125(11)
_cell_measurement_reflns_used 3859
_cell_measurement_temperature 150(2)
_cell_measurement_theta_max 23.12
_cell_measurement_theta_min 2.26
_cell_volume 1659.7(2)
_computing_cell_refinement 'Bruker SAINT'
_computing_data_collection 'Bruker SMART'
_computing_data_reduction 'Bruker SAINT'
_computing_molecular_graphics 'Bruker SHELXTL'
_computing_publication_material 'Bruker SHELXTL'
_computing_structure_refinement 'SHELXL-97 (Sheldrick, 1997)'
_computing_structure_solution 'SHELXS-97 (Sheldrick, 1990)'
_diffrn_ambient_temperature 150(2)
_diffrn_measured_fraction_theta_full 0.999
_diffrn_measured_fraction_theta_max 0.999
_diffrn_measurement_device_type 'BRUKER SMART APEXCCD area detector'
_diffrn_measurement_method 'omega scans'
_diffrn_radiation_monochromator graphite
_diffrn_radiation_source 'fine-focus sealed tube'
_diffrn_radiation_type MoK\a
_diffrn_radiation_wavelength 0.71073
_diffrn_reflns_av_R_equivalents 0.0547
_diffrn_reflns_av_sigmaI/netI 0.0460
_diffrn_reflns_limit_h_max 13
_diffrn_reflns_limit_h_min -13
_diffrn_reflns_limit_k_max 17
_diffrn_reflns_limit_k_min -17
_diffrn_reflns_limit_l_max 16
_diffrn_reflns_limit_l_min -16
_diffrn_reflns_number 14688
_diffrn_reflns_theta_full 27.50
_diffrn_reflns_theta_max 27.50
_diffrn_reflns_theta_min 2.26
_exptl_absorpt_coefficient_mu 4.546
_exptl_absorpt_correction_T_max 0.5686
_exptl_absorpt_correction_T_min 0.5299
_exptl_absorpt_correction_type multi-scan
_exptl_crystal_colour colorless
_exptl_crystal_density_diffrn 1.948
_exptl_crystal_density_meas ?
_exptl_crystal_density_method 'not measured'
_exptl_crystal_description block
_exptl_crystal_F_000 956
_exptl_crystal_size_max 0.16
_exptl_crystal_size_mid 0.16
_exptl_crystal_size_min 0.14
_refine_diff_density_max 1.174
_refine_diff_density_min -0.788
_refine_diff_density_rms 0.145
_refine_ls_extinction_method none
_refine_ls_goodness_of_fit_ref 1.088
_refine_ls_hydrogen_treatment constr
_refine_ls_matrix_type full
_refine_ls_number_parameters 199
_refine_ls_number_reflns 3803
_refine_ls_number_restraints 14
_refine_ls_restrained_S_all 1.096
_refine_ls_R_factor_all 0.0560
_refine_ls_R_factor_gt 0.0416
_refine_ls_shift/su_max 0.008
_refine_ls_shift/su_mean 0.001
_refine_ls_structure_factor_coef Fsqd
_refine_ls_weighting_details 'calc w=1/[\s^2^(Fo^2^)+(0.0236P)^2^+8.2924P] where P=(Fo^2^+2Fc^2^)/3'
_refine_ls_weighting_scheme calc
_refine_ls_wR_factor_gt 0.0862
_refine_ls_wR_factor_ref 0.0916
_reflns_number_gt 3013
_reflns_number_total 3803
_reflns_threshold_expression >2sigma(I)
_cod_data_source_file c3ce26766k.txt
_cod_data_source_block ic15274
_cod_depositor_comments
;
The following automatic conversions were performed:

'_symmetry_cell_setting' value 'Monoclinic' changed to 'monoclinic'
according to /home/saulius/struct/CIF-dictionaries/cif_core.dic
dictionary named 'cif_core.dic' version 2.4.2 from 2011-04-26.

Automatic conversion script
Id: cif_fix_values 1891 2012-01-12 08:04:46Z andrius 

The following automatic conversions were performed:

'_exptl_crystal_density_meas' value 'not_measured' was changed to '?'
- the value is perceived as not measured.

Automatic conversion script
Id: cif_fix_values 3008 2015-01-20 13:52:24Z robertas 
;
_cod_original_sg_symbol_H-M P2(1)/n
_cod_database_code 7209633

loop_
_symmetry_equiv_pos_as_xyz
'x, y, z'
'-x+1/2, y+1/2, -z+1/2'
'-x, -y, -z'
'x-1/2, -y-1/2, z-1/2'

loop_
_atom_site_label
_atom_site_type_symbol
_atom_site_fract_x
_atom_site_fract_y
_atom_site_fract_z
_atom_site_U_iso_or_equiv
_atom_site_adp_type
_atom_site_occupancy
_atom_site_symmetry_multiplicity
_atom_site_calc_flag
_atom_site_refinement_flags
_atom_site_disorder_assembly
_atom_site_disorder_group
Dy Dy 0.34559(2) 1.00370(2) 0.57743(2) 0.01790(9) Uani 1 1 d . . .
O1 O 0.3846(6) 0.8609(4) 0.4916(4) 0.0440(13) Uani 1 1 d . . .
O2 O 0.5497(5) 0.8428(4) 0.4117(4) 0.0378(12) Uani 1 1 d . . .
O3 O 0.0593(5) 0.5376(4) 0.1775(5) 0.0550(17) Uani 1 1 d . . .
O4 O 0.2270(7) 0.5434(5) 0.1004(4) 0.0571(17) Uani 1 1 d . . .
O5 O 0.2911(5) 0.8601(4) 0.6840(4) 0.0349(11) Uani 1 1 d . . .
O6 O 0.1247(5) 0.9093(4) 0.5484(4) 0.0312(11) Uani 1 1 d . . .
O7 O 0.1071(6) 0.7692(5) 0.6328(5) 0.0592(18) Uani 1 1 d . . .
O8 O 0.1575(4) 1.1198(4) 0.5629(4) 0.0333(12) Uani 1 1 d . . .
H8 H 0.0817 1.1045 0.5204 0.050 Uiso 1 1 d R . .
O9 O 0.3554(6) 1.0668(4) 0.7587(4) 0.0440(14) Uani 1 1 d . . .
H9 H 0.3493 1.1290 0.7699 0.066 Uiso 1 1 d R . .
N1 N 0.1728(6) 0.8442(4) 0.6224(5) 0.0307(13) Uani 1 1 d . . .
C2 C 0.4077(6) 0.7005(5) 0.4136(5) 0.0257(14) Uani 1 1 d D . .
H2 H 0.3941 0.6671 0.4798 0.031 Uiso 0.648(8) 1 calc PR A 1
C5 C 0.2796(6) 0.5769(5) 0.2896(5) 0.0236(13) Uani 1 1 d D . .
H5' H 0.2566 0.5481 0.3545 0.028 Uiso 0.352(8) 1 calc PR A 2
C6 C 0.4495(6) 0.8105(4) 0.4408(5) 0.0221(13) Uani 1 1 d . A .
C7 C 0.1815(7) 0.5504(4) 0.1804(5) 0.0278(15) Uani 1 1 d . A .
C1 C 0.2750(11) 0.6902(8) 0.3194(9) 0.025(2) Uiso 0.648(8) 1 d P A 1
C3 C 0.5109(19) 0.6374(16) 0.3724(19) 0.063(4) Uiso 0.648(8) 1 d PD A 1
H3A H 0.5841 0.6109 0.4344 0.075 Uiso 0.648(8) 1 calc PR A 1
H3B H 0.5526 0.6795 0.3264 0.075 Uiso 0.648(8) 1 calc PR A 1
C4 C 0.4276(14) 0.5481(15) 0.3044(18) 0.058(4) Uiso 0.648(8) 1 d PD A 1
H4A H 0.4469 0.5419 0.2332 0.069 Uiso 0.648(8) 1 calc PR A 1
H4B H 0.4498 0.4832 0.3440 0.069 Uiso 0.648(8) 1 calc PR A 1
C8 C 0.2825(12) 0.7549(9) 0.2251(10) 0.033(2) Uiso 0.648(8) 1 d P A 1
H8A H 0.2793 0.8265 0.2444 0.050 Uiso 0.648(8) 1 calc PR A 1
H8B H 0.2051 0.7394 0.1619 0.050 Uiso 0.648(8) 1 calc PR A 1
H8C H 0.3678 0.7411 0.2072 0.050 Uiso 0.648(8) 1 calc PR A 1
C9 C 0.1479(13) 0.7200(10) 0.3516(11) 0.044(3) Uiso 0.648(8) 1 d P A 1
H9A H 0.1516 0.7923 0.3693 0.067 Uiso 0.648(8) 1 calc PR A 1
H9B H 0.1434 0.6806 0.4154 0.067 Uiso 0.648(8) 1 calc PR A 1
H9C H 0.0668 0.7062 0.2910 0.067 Uiso 0.648(8) 1 calc PR A 1
C10 C 0.2496(18) 0.5231(13) 0.3833(14) 0.073(4) Uiso 0.648(8) 1 d P A 1
H10A H 0.2311 0.4515 0.3648 0.110 Uiso 0.648(8) 1 calc PR A 1
H10B H 0.1698 0.5539 0.3985 0.110 Uiso 0.648(8) 1 calc PR A 1
H10C H 0.3284 0.5287 0.4477 0.110 Uiso 0.648(8) 1 calc PR A 1
C1' C 0.3173(18) 0.6944(14) 0.2969(15) 0.025(2) Uiso 0.352(8) 1 d PD A 2
C3' C 0.510(3) 0.627(3) 0.389(4) 0.063(4) Uiso 0.352(8) 1 d PD A 2
H3'A H 0.5483 0.5824 0.4525 0.075 Uiso 0.352(8) 1 calc PR A 2
H3'B H 0.5856 0.6649 0.3728 0.075 Uiso 0.352(8) 1 calc PR A 2
C4' C 0.430(2) 0.565(3) 0.289(3) 0.058(4) Uiso 0.352(8) 1 d PD A 2
H4'A H 0.4437 0.5926 0.2216 0.069 Uiso 0.352(8) 1 calc PR A 2
H4'B H 0.4576 0.4932 0.2969 0.069 Uiso 0.352(8) 1 calc PR A 2
C8' C 0.334(2) 0.7488(16) 0.2013(16) 0.033(2) Uiso 0.352(8) 1 d PD A 2
H8'A H 0.3536 0.8203 0.2198 0.050 Uiso 0.352(8) 1 calc PR A 2
H8'B H 0.2492 0.7437 0.1417 0.050 Uiso 0.352(8) 1 calc PR A 2
H8'C H 0.4088 0.7188 0.1785 0.050 Uiso 0.352(8) 1 calc PR A 2
C9' C 0.185(2) 0.7518(17) 0.291(2) 0.044(3) Uiso 0.352(8) 1 d PD A 2
H9'A H 0.2027 0.8248 0.2941 0.067 Uiso 0.352(8) 1 calc PR A 2
H9'B H 0.1508 0.7317 0.3519 0.067 Uiso 0.352(8) 1 calc PR A 2
H9'C H 0.1166 0.7354 0.2221 0.067 Uiso 0.352(8) 1 calc PR A 2
C10' C 0.388(3) 0.645(2) 0.513(3) 0.073(4) Uiso 0.352(8) 1 d P A 2
H10D H 0.3222 0.6817 0.5414 0.110 Uiso 0.352(8) 1 calc PR A 2
H10E H 0.4752 0.6401 0.5693 0.110 Uiso 0.352(8) 1 calc PR A 2
H10F H 0.3531 0.5762 0.4915 0.110 Uiso 0.352(8) 1 calc PR A 2
C11 C 0.1560(9) 1.2255(7) 0.5845(8) 0.059(3) Uani 1 1 d . . .
H11A H 0.1690 1.2362 0.6625 0.088 Uiso 1 1 calc R . .
H11B H 0.0682 1.2542 0.5434 0.088 Uiso 1 1 calc R . .
H11C H 0.2296 1.2589 0.5625 0.088 Uiso 1 1 calc R . .
C12 C 0.3728(14) 1.0247(9) 0.8585(9) 0.086(3) Uani 1 1 d U . .
H12A H 0.2840 1.0177 0.8728 0.129 Uiso 1 1 calc R . .
H12B H 0.4318 1.0683 0.9140 0.129 Uiso 1 1 calc R . .
H12C H 0.4149 0.9578 0.8605 0.129 Uiso 1 1 calc R . .

loop_
_atom_site_aniso_label
_atom_site_aniso_U_11
_atom_site_aniso_U_22
_atom_site_aniso_U_33
_atom_site_aniso_U_23
_atom_site_aniso_U_13
_atom_site_aniso_U_12
Dy 0.01549(13) 0.01886(14) 0.01890(14) -0.00032(12) 0.00415(9) 0.00005(12)
O1 0.059(4) 0.035(3) 0.038(3) -0.007(2) 0.014(3) 0.014(3)
O2 0.024(2) 0.033(3) 0.052(3) 0.009(2) 0.003(2) -0.006(2)
O3 0.027(3) 0.037(3) 0.086(5) -0.006(3) -0.008(3) -0.003(2)
O4 0.101(5) 0.048(3) 0.024(3) -0.011(2) 0.021(3) -0.026(3)
O5 0.034(3) 0.040(3) 0.027(3) 0.009(2) 0.003(2) -0.010(2)
O6 0.024(2) 0.034(3) 0.035(3) 0.011(2) 0.007(2) 0.000(2)
O7 0.066(4) 0.048(4) 0.057(4) 0.020(3) 0.005(3) -0.027(3)
O8 0.017(2) 0.037(3) 0.043(3) -0.014(2) 0.003(2) 0.003(2)
O9 0.075(4) 0.037(3) 0.021(3) 0.001(2) 0.015(3) 0.008(3)
N1 0.035(3) 0.033(3) 0.027(3) 0.002(3) 0.015(3) -0.006(3)
C2 0.030(3) 0.024(3) 0.022(3) -0.003(3) 0.006(3) -0.003(3)
C5 0.028(3) 0.023(3) 0.018(3) -0.002(2) 0.002(3) -0.005(3)
C6 0.022(3) 0.017(3) 0.019(3) 0.002(2) -0.006(3) 0.003(2)
C7 0.036(4) 0.013(3) 0.026(4) 0.000(2) -0.005(3) -0.007(3)
C11 0.044(5) 0.048(5) 0.078(7) -0.029(5) 0.005(5) 0.012(4)
C12 0.132(8) 0.071(6) 0.053(5) -0.006(5) 0.024(6) -0.002(6)

loop_
_atom_type_symbol
_atom_type_description
_atom_type_scat_dispersion_real
_atom_type_scat_dispersion_imag
_atom_type_scat_source
C C 0.0033 0.0016 'International Tables Vol C Tables 4.2.6.8 and 6.1.1.4'
H H 0.0000 0.0000 'International Tables Vol C Tables 4.2.6.8 and 6.1.1.4'
N N 0.0061 0.0033 'International Tables Vol C Tables 4.2.6.8 and 6.1.1.4'
O O 0.0106 0.0060 'International Tables Vol C Tables 4.2.6.8 and 6.1.1.4'
Dy Dy -0.1892 4.4098 'International Tables Vol C Tables 4.2.6.8 and 6.1.1.4'

loop_
_geom_angle_atom_site_label_1
_geom_angle_atom_site_label_2
_geom_angle_atom_site_label_3
_geom_angle
_geom_angle_site_symmetry_1
_geom_angle_site_symmetry_3
O4 Dy O3 128.2(3) 2 4_676
O4 Dy O1 75.9(2) 2 .
O3 Dy O1 78.5(2) 4_676 .
O4 Dy O2 82.5(2) 2 3_676
O3 Dy O2 79.50(19) 4_676 3_676
O1 Dy O2 128.6(2) . 3_676
O4 Dy O8 75.4(2) 2 .
O3 Dy O8 144.4(2) 4_676 .
O1 Dy O8 136.93(18) . .
O2 Dy O8 77.96(16) 3_676 .
O4 Dy O9 142.80(19) 2 .
O3 Dy O9 76.7(2) 4_676 .
O1 Dy O9 140.97(18) . .
O2 Dy O9 75.30(19) 3_676 .
O8 Dy O9 71.11(18) . .
O4 Dy O5 132.2(2) 2 .
O3 Dy O5 80.57(19) 4_676 .
O1 Dy O5 74.38(19) . .
O2 Dy O5 144.90(18) 3_676 .
O8 Dy O5 103.16(17) . .
O9 Dy O5 72.16(17) . .
O4 Dy O6 86.6(2) 2 .
O3 Dy O6 130.34(18) 4_676 .
O1 Dy O6 77.91(19) . .
O2 Dy O6 146.86(16) 3_676 .
O8 Dy O6 69.01(16) . .
O9 Dy O6 95.95(18) . .
O5 Dy O6 51.15(15) . .
C6 O1 Dy 152.6(5) . .
C6 O2 Dy 133.7(4) . 3_676
C7 O3 Dy 147.7(6) . 4_575
C7 O4 Dy 139.4(5) . 2_545
N1 O5 Dy 96.2(4) . .
N1 O6 Dy 94.7(4) . .
C11 O8 Dy 131.0(5) . .
C12 O9 Dy 135.6(6) . .
O7 N1 O5 121.7(6) . .
O7 N1 O6 121.3(6) . .
O5 N1 O6 117.1(5) . .
C10' C2 C3' 97(2) . .
C10' C2 C1' 127.1(15) . .
C3' C2 C1' 91.7(17) . .
C10' C2 C6 111.3(13) . .
C3' C2 C6 119.1(17) . .
C1' C2 C6 109.1(8) . .
C10' C2 C3 106.7(16) . .
C3' C2 C3 10(3) . .
C1' C2 C3 85.4(11) . .
C6 C2 C3 114.5(10) . .
C10' C2 C1 108.2(13) . .
C3' C2 C1 106.7(15) . .
C1' C2 C1 22.0(7) . .
C6 C2 C1 112.9(6) . .
C3 C2 C1 102.6(10) . .
C10 C5 C7 113.5(8) . .
C10 C5 C4 101.8(11) . .
C7 C5 C4 115.7(9) . .
C10 C5 C4' 112.5(18) . .
C7 C5 C4' 112.0(14) . .
C4 C5 C4' 11(2) . .
C10 C5 C1 103.5(9) . .
C7 C5 C1 113.1(6) . .
C4 C5 C1 108.0(9) . .
C4' C5 C1 101.3(15) . .
C10 C5 C1' 121.0(10) . .
C7 C5 C1' 111.4(8) . .
C4 C5 C1' 91.2(10) . .
C4' C5 C1' 82.7(16) . .
C1 C5 C1' 21.4(6) . .
O1 C6 O2 124.9(6) . .
O1 C6 C2 118.1(6) . .
O2 C6 C2 117.0(6) . .
O4 C7 O3 124.7(7) . .
O4 C7 C5 118.3(6) . .
O3 C7 C5 117.0(7) . .
C8 C1 C9 108.2(9) . .
C8 C1 C5 109.9(8) . .
C9 C1 C5 113.8(9) . .
C8 C1 C2 110.3(9) . .
C9 C1 C2 113.2(9) . .
C5 C1 C2 101.3(7) . .
C2 C3 C4 106.2(13) . .
C5 C4 C3 104.3(13) . .
C8' C1' C2 127.8(16) . .
C8' C1' C9' 91.3(16) . .
C2 C1' C9' 107.9(15) . .
C8' C1' C5 120.6(15) . .
C2 C1' C5 100.3(10) . .
C9' C1' C5 106.4(14) . .
C2 C3' C4' 106(2) . .
C5 C4' C3' 104(2) . .

loop_
_geom_bond_atom_site_label_1
_geom_bond_atom_site_label_2
_geom_bond_distance
_geom_bond_site_symmetry_2
Dy O4 2.250(5) 2
Dy O3 2.267(5) 4_676
Dy O1 2.274(5) .
Dy O2 2.278(5) 3_676
Dy O8 2.425(4) .
Dy O9 2.442(5) .
Dy O5 2.489(5) .
Dy O6 2.514(5) .
O1 C6 1.246(8) .
O2 C6 1.259(8) .
O2 Dy 2.278(5) 3_676
O3 C7 1.251(9) .
O3 Dy 2.267(5) 4_575
O4 C7 1.243(9) .
O4 Dy 2.250(5) 2_545
O5 N1 1.262(7) .
O6 N1 1.271(7) .
O7 N1 1.225(7) .
O8 C11 1.424(9) .
O9 C12 1.359(11) .
C2 C10' 1.53(3) .
C2 C3' 1.518(18) .
C2 C1' 1.522(19) .
C2 C6 1.526(8) .
C2 C3 1.549(14) .
C2 C1 1.547(12) .
C5 C10 1.498(17) .
C5 C7 1.515(8) .
C5 C4 1.520(14) .
C5 C4' 1.542(18) .
C5 C1 1.548(12) .
C5 C1' 1.596(19) .
C1 C8 1.499(15) .
C1 C9 1.523(16) .
C3 C4 1.567(16) .
C1' C8' 1.470(17) .
C1' C9' 1.533(17) .
C3' C4' 1.548(19) .
